data_4317594
loop_
_publ_author_name
'Timothy J. Boyle'
'Cecilia A. Zechmann'
'Todd M. Alam'
'Mark A. Rodriguez'
'Cybele A. Hijar'
'Brian L. Scott'

_publ_section_title
;
 From Clusters to Ionic Complexes: Structurally Characterized Thallium
 Titanium Double Alkoxides
;
_journal_name_full 'Inorganic Chemistry'
_journal_page_first 946
_journal_page_last 957
_journal_paper_doi 10.1021/ic0110833
_journal_volume 41
_journal_year 2002
_chemical_formula_sum 'C30 H75 O16.5 Ti3 Tl6'
_chemical_formula_weight 2098.88
_chemical_name_common Tl4Ti2(O)(OEt)10
_chemical_name_systematic
;
   ?
;
_space_group_IT_number 14
_symmetry_cell_setting monoclinic
_symmetry_space_group_name_Hall '-P 2ybc'
_symmetry_space_group_name_H-M 'P 1 21/c 1'
_atom_sites_solution_hydrogens geom
_atom_sites_solution_primary direct
_atom_sites_solution_secondary difmap
_audit_creation_method SHELXL-97
_cell_angle_alpha 90.00
_cell_angle_beta 100.528(4)
_cell_angle_gamma 90.00
_cell_formula_units_Z 4
_cell_length_a 9.787(3)
_cell_length_b 31.811(9)
_cell_length_c 17.773(5)
_cell_measurement_temperature 168(2)
_cell_volume 5440(3)
_computing_cell_refinement 'Bruker SMART'
_computing_data_collection 'Bruker SMART'
_computing_data_reduction 'Bruker SHELXTL'
_computing_molecular_graphics 'Bruker SHELXTL'
_computing_publication_material 'Bruker SHELXTL'
_computing_structure_refinement 'SHELXL-97 (Sheldrick, 1997)'
_computing_structure_solution 'SHELXS-97 (Sheldrick, 1990)'
_diffrn_ambient_temperature 168(2)
_diffrn_measured_fraction_theta_full 0.997
_diffrn_measured_fraction_theta_max 0.997
_diffrn_measurement_device_type 'CCD area detector'
_diffrn_measurement_method 'phi and omega scans'
_diffrn_radiation_monochromator graphite
_diffrn_radiation_source 'fine-focus sealed tube'
_diffrn_radiation_type MoK\a
_diffrn_radiation_wavelength 0.71073
_diffrn_reflns_av_R_equivalents 0.0736
_diffrn_reflns_av_sigmaI/netI 0.0946
_diffrn_reflns_limit_h_max 10
_diffrn_reflns_limit_h_min -9
_diffrn_reflns_limit_k_max 32
_diffrn_reflns_limit_k_min -35
_diffrn_reflns_limit_l_max 19
_diffrn_reflns_limit_l_min -19
_diffrn_reflns_number 25416
_diffrn_reflns_theta_full 23.32
_diffrn_reflns_theta_max 23.32
_diffrn_reflns_theta_min 1.28
_exptl_absorpt_coefficient_mu 18.169
_exptl_absorpt_correction_type emperical
_exptl_absorpt_process_details 'SADABS (Shelrick, 1996)'
_exptl_crystal_colour colorless
_exptl_crystal_density_diffrn 2.562
_exptl_crystal_density_method 'not measured'
_exptl_crystal_description irregular
_exptl_crystal_F_000 3784
_refine_diff_density_max 1.280
_refine_diff_density_min -0.974
_refine_diff_density_rms 0.179
_refine_ls_extinction_method none
_refine_ls_goodness_of_fit_ref 0.911
_refine_ls_hydrogen_treatment mixed
_refine_ls_matrix_type full
_refine_ls_number_parameters 367
_refine_ls_number_reflns 7836
_refine_ls_number_restraints 135
_refine_ls_restrained_S_all 0.919
_refine_ls_R_factor_all 0.1030
_refine_ls_R_factor_gt 0.0440
_refine_ls_shift/su_max 0.937
_refine_ls_shift/su_mean 0.036
_refine_ls_structure_factor_coef Fsqd
_refine_ls_weighting_details 'calc w=1/[\s^2^(Fo^2^)+(0.0397P)^2^+0.0000P] where P=(Fo^2^+2Fc^2^)/3'
_refine_ls_weighting_scheme calc
_refine_ls_wR_factor_gt 0.0813
_refine_ls_wR_factor_ref 0.0996
_reflns_number_gt 4320
_reflns_number_total 7836
_reflns_threshold_expression >2sigma(I)
_cod_data_source_file ic0110833_1.cif
_cod_data_source_block c:\xtal\cz080\cz81s
_cod_depositor_comments
;
The following automatic conversions were performed:

'_symmetry_cell_setting' value 'Monoclinic' changed to 'monoclinic'
according to the built-in table from CIF Core dictionary named
'cif_core.dic' version 2.4.1 from 2010-06-29.

Automatic conversion script
Id: cif_fix_values 1646 2011-03-28 12:23:43Z adriana 
;
_cod_original_formula_sum 'C30 H75 O16.50 Ti3 Tl6'
_cod_database_code 4317594

loop_
_symmetry_equiv_pos_as_xyz
'x, y, z'
'-x, y+1/2, -z+1/2'
'-x, -y, -z'
'x, -y-1/2, z-1/2'

loop_
_atom_site_label
_atom_site_type_symbol
_atom_site_fract_x
_atom_site_fract_y
_atom_site_fract_z
_atom_site_U_iso_or_equiv
_atom_site_adp_type
_atom_site_occupancy
_atom_site_symmetry_multiplicity
_atom_site_calc_flag
_atom_site_refinement_flags
_atom_site_disorder_assembly
_atom_site_disorder_group
O10 O 0.4011(11) 0.2245(3) 0.8712(7) 0.073(4) Uani 1 1 d D . .
C17 C 0.448(3) 0.1833(7) 0.8609(16) 0.236(17) Uiso 1 1 d D . .
H17A H 0.5470 0.1847 0.8595 0.284 Uiso 1 1 calc R . .
H17B H 0.4381 0.1668 0.9053 0.284 Uiso 1 1 calc R . .
C18 C 0.384(4) 0.1626(8) 0.7970(18) 0.29(2) Uiso 1 1 d D . .
H18A H 0.2850 0.1655 0.7923 0.430 Uiso 1 1 calc R . .
H18B H 0.4084 0.1334 0.8011 0.430 Uiso 1 1 calc R . .
H18C H 0.4127 0.1744 0.7527 0.430 Uiso 1 1 calc R . .
O11 O 0.2667(11) 0.4399(3) 0.9914(7) 0.077(4) Uani 1 1 d D . .
C19 C 0.288(3) 0.4823(6) 1.002(2) 0.28(2) Uiso 1 1 d D . .
H19A H 0.3665 0.4861 1.0437 0.331 Uiso 1 1 calc R . .
H19B H 0.3142 0.4937 0.9564 0.331 Uiso 1 1 calc R . .
C20 C 0.183(3) 0.5054(6) 1.0183(19) 0.227(16) Uiso 1 1 d D . .
H20A H 0.1092 0.4872 1.0273 0.340 Uiso 1 1 calc R . .
H20B H 0.1488 0.5236 0.9758 0.340 Uiso 1 1 calc R . .
H20C H 0.2146 0.5221 1.0631 0.340 Uiso 1 1 calc R . .
C1 C 0.1262(15) 0.2534(5) 0.7825(10) 0.076(6) Uiso 1 1 d D . .
H1A H 0.1175 0.2281 0.8117 0.091 Uiso 1 1 calc R . .
H1B H 0.1834 0.2467 0.7449 0.091 Uiso 1 1 calc R . .
C2 C -0.0088(14) 0.2657(5) 0.7434(10) 0.089(6) Uiso 1 1 d D . .
H2A H -0.0685 0.2701 0.7799 0.133 Uiso 1 1 calc R . .
H2B H -0.0468 0.2440 0.7082 0.133 Uiso 1 1 calc R . .
H2C H -0.0016 0.2913 0.7158 0.133 Uiso 1 1 calc R . .
C3 C 0.0278(17) 0.4128(5) 0.8685(11) 0.106(7) Uiso 1 1 d D . .
H3A H 0.0706 0.4381 0.8527 0.127 Uiso 1 1 calc R . .
H3B H -0.0086 0.4196 0.9143 0.127 Uiso 1 1 calc R . .
C4 C -0.0841(15) 0.4010(6) 0.8098(10) 0.100(7) Uiso 1 1 d D . .
H4A H -0.0656 0.4102 0.7612 0.150 Uiso 1 1 calc R . .
H4B H -0.1684 0.4137 0.8191 0.150 Uiso 1 1 calc R . .
H4C H -0.0939 0.3709 0.8093 0.150 Uiso 1 1 calc R . .
C5 C 0.5358(18) 0.2846(5) 0.7725(10) 0.085(6) Uiso 1 1 d D . .
H5A H 0.4715 0.2652 0.7423 0.101 Uiso 1 1 calc R . .
H5B H 0.6127 0.2683 0.8002 0.101 Uiso 1 1 calc R . .
C6 C 0.5870(19) 0.3130(6) 0.7228(10) 0.113(8) Uiso 1 1 d D . .
H6A H 0.5136 0.3315 0.6997 0.170 Uiso 1 1 calc R . .
H6B H 0.6207 0.2976 0.6835 0.170 Uiso 1 1 calc R . .
H6C H 0.6615 0.3293 0.7514 0.170 Uiso 1 1 calc R . .
C7 C 0.4228(17) 0.4462(4) 0.8577(10) 0.080(6) Uiso 1 1 d D . .
H7A H 0.4586 0.4629 0.9028 0.096 Uiso 1 1 calc R . .
H7B H 0.3339 0.4580 0.8341 0.096 Uiso 1 1 calc R . .
C8 C 0.5169(18) 0.4492(5) 0.8051(10) 0.103(7) Uiso 1 1 d D . .
H8A H 0.6107 0.4467 0.8324 0.155 Uiso 1 1 calc R . .
H8B H 0.5051 0.4759 0.7795 0.155 Uiso 1 1 calc R . .
H8C H 0.4980 0.4271 0.7680 0.155 Uiso 1 1 calc R . .
C9 C 0.6517(18) 0.2499(5) 0.9941(12) 0.116(8) Uiso 1 1 d D . .
H9A H 0.6883 0.2445 0.9478 0.139 Uiso 1 1 calc R . .
H9B H 0.6091 0.2242 1.0078 0.139 Uiso 1 1 calc R . .
C10 C 0.7628(16) 0.2610(6) 1.0539(11) 0.127(8) Uiso 1 1 d D . .
H10A H 0.7942 0.2889 1.0452 0.190 Uiso 1 1 calc R . .
H10B H 0.8380 0.2415 1.0550 0.190 Uiso 1 1 calc R . .
H10C H 0.7314 0.2602 1.1020 0.190 Uiso 1 1 calc R . .
C11 C 0.5369(18) 0.4118(6) 1.0924(11) 0.113(8) Uiso 1 1 d D . .
H11A H 0.4794 0.4109 1.1314 0.135 Uiso 1 1 calc R . .
H11B H 0.5319 0.4401 1.0717 0.135 Uiso 1 1 calc R . .
C12 C 0.6751(19) 0.4033(7) 1.1268(13) 0.163(11) Uiso 1 1 d D . .
H12A H 0.6764 0.3833 1.1673 0.244 Uiso 1 1 calc R . .
H12B H 0.7191 0.4289 1.1474 0.244 Uiso 1 1 calc R . .
H12C H 0.7242 0.3921 1.0893 0.244 Uiso 1 1 calc R . .
C13 C 0.2592(19) 0.2192(5) 1.0098(10) 0.092(6) Uiso 1 1 d D . .
H13A H 0.3509 0.2073 1.0270 0.110 Uiso 1 1 calc R . .
H13B H 0.2132 0.2025 0.9668 0.110 Uiso 1 1 calc R . .
C14 C 0.1816(16) 0.2161(5) 1.0706(9) 0.077(6) Uiso 1 1 d D . .
H14A H 0.2377 0.2258 1.1174 0.116 Uiso 1 1 calc R . .
H14B H 0.1558 0.1873 1.0765 0.116 Uiso 1 1 calc R . .
H14C H 0.0994 0.2330 1.0587 0.116 Uiso 1 1 calc R . .
C15 C 0.135(2) 0.3814(5) 1.0887(11) 0.111(7) Uiso 1 1 d D . .
H15A H 0.0637 0.3990 1.0594 0.133 Uiso 1 1 calc R . .
H15B H 0.1988 0.3995 1.1223 0.133 Uiso 1 1 calc R . .
C16 C 0.072(2) 0.3528(6) 1.1339(11) 0.129(9) Uiso 1 1 d D . .
H16A H -0.0108 0.3412 1.1034 0.194 Uiso 1 1 calc R . .
H16B H 0.0476 0.3674 1.1769 0.194 Uiso 1 1 calc R . .
H16C H 0.1356 0.3305 1.1519 0.194 Uiso 1 1 calc R . .
C21 C 1.074(3) 0.4566(8) 0.2937(16) 0.146(10) Uiso 1 1 d . . .
H21A H 1.1340 0.4325 0.3067 0.175 Uiso 1 1 calc R . .
H21B H 0.9841 0.4458 0.2688 0.175 Uiso 1 1 calc R . .
C22 C 1.124(3) 0.4782(10) 0.2429(19) 0.223(16) Uiso 1 1 d . . .
H22A H 1.1851 0.4995 0.2681 0.335 Uiso 1 1 calc R . .
H22B H 1.0489 0.4912 0.2083 0.335 Uiso 1 1 calc R . .
H22C H 1.1741 0.4599 0.2148 0.335 Uiso 1 1 calc R . .
C23 C 1.093(2) 0.6162(7) 0.4309(13) 0.112(8) Uiso 1 1 d . . .
H23A H 1.0238 0.6211 0.3852 0.135 Uiso 1 1 calc R . .
H23B H 1.0718 0.6347 0.4706 0.135 Uiso 1 1 calc R . .
C24 C 1.219(2) 0.6267(7) 0.4159(15) 0.150(10) Uiso 1 1 d . . .
H24A H 1.2893 0.6203 0.4596 0.225 Uiso 1 1 calc R . .
H24B H 1.2208 0.6562 0.4049 0.225 Uiso 1 1 calc R . .
H24C H 1.2366 0.6109 0.3726 0.225 Uiso 1 1 calc R . .
C25 C 0.7381(18) 0.5969(6) 0.5041(11) 0.083(6) Uiso 1 1 d . . .
H25A H 0.7910 0.6222 0.4988 0.100 Uiso 1 1 calc R . .
H25B H 0.7158 0.5970 0.5551 0.100 Uiso 1 1 calc R . .
C26 C 0.6075(17) 0.5978(5) 0.4470(10) 0.079(6) Uiso 1 1 d . . .
H26A H 0.6286 0.6025 0.3970 0.119 Uiso 1 1 calc R . .
H26B H 0.5491 0.6200 0.4594 0.119 Uiso 1 1 calc R . .
H26C H 0.5602 0.5714 0.4477 0.119 Uiso 1 1 calc R . .
C27 C 0.689(2) 0.4436(7) 0.3501(13) 0.110(7) Uiso 1 1 d . . .
H27A H 0.7203 0.4453 0.3014 0.132 Uiso 1 1 calc R . .
H27B H 0.6883 0.4141 0.3640 0.132 Uiso 1 1 calc R . .
C28 C 0.554(2) 0.4586(6) 0.3401(12) 0.113(8) Uiso 1 1 d . . .
H28A H 0.5129 0.4503 0.3828 0.170 Uiso 1 1 calc R . .
H28B H 0.5013 0.4472 0.2938 0.170 Uiso 1 1 calc R . .
H28C H 0.5551 0.4887 0.3368 0.170 Uiso 1 1 calc R . .
C29 C 0.962(2) 0.3606(7) 0.3548(14) 0.126(9) Uiso 1 1 d . . .
H29A H 0.9503 0.3710 0.3028 0.151 Uiso 1 1 calc R . .
H29B H 1.0513 0.3467 0.3661 0.151 Uiso 1 1 calc R . .
C30 C 0.866(3) 0.3319(8) 0.3564(17) 0.185(13) Uiso 1 1 d . . .
H30A H 0.8706 0.3224 0.4080 0.278 Uiso 1 1 calc R . .
H30B H 0.8821 0.3086 0.3247 0.278 Uiso 1 1 calc R . .
H30C H 0.7762 0.3437 0.3376 0.278 Uiso 1 1 calc R . .
O1 O 0.3433(9) 0.3327(3) 0.9344(6) 0.049(3) Uani 1 1 d . . .
O2 O 0.1928(8) 0.2843(3) 0.8317(5) 0.043(3) Uani 1 1 d D . .
O3 O 0.1294(9) 0.3818(3) 0.8862(6) 0.056(3) Uani 1 1 d D . .
O4 O 0.4678(9) 0.3052(3) 0.8253(6) 0.054(3) Uani 1 1 d D . .
O5 O 0.4026(9) 0.4049(3) 0.8803(6) 0.056(3) Uani 1 1 d D . .
O6 O 0.5502(9) 0.2814(3) 0.9795(6) 0.055(3) Uani 1 1 d D . .
O7 O 0.4825(10) 0.3837(3) 1.0337(6) 0.063(3) Uani 1 1 d D . .
O8 O 0.2733(10) 0.2601(3) 0.9853(6) 0.055(3) Uani 1 1 d D . .
O9 O 0.2070(10) 0.3606(3) 1.0387(6) 0.060(3) Uani 1 1 d D . .
O12 O 1.0000 0.5000 0.5000 0.055(4) Uani 1 2 d S . .
O13 O 1.0537(10) 0.4759(3) 0.3663(6) 0.058(3) Uani 1 1 d . . .
O14 O 1.0796(10) 0.5735(3) 0.4549(6) 0.062(3) Uani 1 1 d . . .
O15 O 0.8210(9) 0.5614(3) 0.4962(6) 0.053(3) Uani 1 1 d . . .
O16 O 0.7915(10) 0.4652(3) 0.4079(6) 0.056(3) Uani 1 1 d . . .
O17 O 0.9669(10) 0.3956(3) 0.4036(6) 0.061(3) Uani 1 1 d . . .
Ti1 Ti 0.3028(3) 0.38827(9) 0.96300(17) 0.0528(8) Uani 1 1 d . . .
Ti2 Ti 0.3744(3) 0.27727(8) 0.90202(17) 0.0457(8) Uani 1 1 d . . .
Ti3 Ti 0.9824(3) 0.44650(8) 0.45113(17) 0.0495(8) Uani 1 1 d . . .
Tl1 Tl 0.05873(6) 0.30939(2) 0.93837(4) 0.0578(2) Uani 1 1 d . . .
Tl2 Tl 0.25768(6) 0.35606(2) 0.77524(4) 0.0522(2) Uani 1 1 d . . .
Tl3 Tl 0.61815(7) 0.35504(2) 0.92898(4) 0.0652(2) Uani 1 1 d . . .
Tl4 Tl 0.42046(8) 0.30927(2) 1.08822(4) 0.0684(2) Uani 1 1 d . . .
Tl5 Tl 1.26458(7) 0.51070(2) 0.45775(4) 0.0639(2) Uani 1 1 d . . .
Tl6 Tl 0.87194(7) 0.53817(2) 0.36054(4) 0.0657(2) Uani 1 1 d . . .

loop_
_atom_site_aniso_label
_atom_site_aniso_U_11
_atom_site_aniso_U_22
_atom_site_aniso_U_33
_atom_site_aniso_U_23
_atom_site_aniso_U_13
_atom_site_aniso_U_12
O10 0.090(9) 0.042(7) 0.092(10) 0.012(7) 0.027(8) 0.018(6)
O11 0.087(9) 0.045(7) 0.099(10) -0.018(7) 0.015(8) -0.005(6)
O1 0.043(6) 0.043(6) 0.060(8) -0.009(6) 0.010(5) 0.008(5)
O2 0.044(6) 0.045(6) 0.038(7) -0.011(5) 0.004(5) -0.002(5)
O3 0.042(6) 0.050(7) 0.073(9) 0.011(6) 0.004(6) 0.013(5)
O4 0.050(6) 0.056(7) 0.059(8) 0.003(6) 0.016(6) 0.012(5)
O5 0.041(6) 0.035(6) 0.087(9) 0.016(6) 0.000(6) -0.010(5)
O6 0.051(7) 0.048(7) 0.064(8) 0.017(6) 0.006(6) 0.016(5)
O7 0.070(7) 0.063(8) 0.055(8) -0.019(6) 0.009(6) -0.022(6)
O8 0.067(7) 0.041(6) 0.058(8) 0.002(6) 0.014(6) -0.009(5)
O9 0.074(8) 0.057(7) 0.054(8) -0.015(6) 0.026(7) 0.011(6)
O12 0.053(9) 0.054(10) 0.060(11) 0.012(8) 0.017(8) -0.002(8)
O13 0.070(7) 0.058(7) 0.051(8) -0.008(6) 0.023(6) 0.002(6)
O14 0.072(7) 0.034(6) 0.084(9) 0.011(6) 0.028(7) -0.008(5)
O15 0.048(6) 0.033(6) 0.075(9) -0.011(6) 0.004(6) 0.010(5)
O16 0.054(7) 0.044(6) 0.068(8) -0.001(6) 0.009(6) 0.004(5)
O17 0.053(7) 0.044(7) 0.078(9) -0.025(6) -0.005(6) 0.005(5)
Ti1 0.058(2) 0.0456(18) 0.055(2) -0.0047(16) 0.0107(17) -0.0063(15)
Ti2 0.0467(18) 0.0430(18) 0.048(2) 0.0031(15) 0.0088(15) 0.0034(14)
Ti3 0.0526(18) 0.0409(18) 0.057(2) -0.0064(16) 0.0164(17) 0.0006(14)
Tl1 0.0487(4) 0.0596(5) 0.0680(5) 0.0007(4) 0.0184(4) -0.0050(3)
Tl2 0.0532(4) 0.0535(4) 0.0486(5) 0.0081(4) 0.0057(4) 0.0010(3)
Tl3 0.0428(4) 0.0729(5) 0.0772(6) 0.0103(4) 0.0039(4) -0.0077(4)
Tl4 0.0839(5) 0.0718(5) 0.0452(5) 0.0041(4) 0.0008(4) -0.0041(4)
Tl5 0.0580(4) 0.0579(5) 0.0837(6) -0.0066(4) 0.0340(4) -0.0041(4)
Tl6 0.0778(5) 0.0643(5) 0.0541(5) 0.0116(4) 0.0100(4) 0.0122(4)

loop_
_atom_type_symbol
_atom_type_description
_atom_type_scat_dispersion_real
_atom_type_scat_dispersion_imag
_atom_type_scat_source
C C 0.0033 0.0016 'International Tables Vol C Tables 4.2.6.8 and 6.1.1.4'
O O 0.0106 0.0060 'International Tables Vol C Tables 4.2.6.8 and 6.1.1.4'
Ti Ti 0.2776 0.4457 'International Tables Vol C Tables 4.2.6.8 and 6.1.1.4'
Tl Tl -2.8358 9.6688 'International Tables Vol C Tables 4.2.6.8 and 6.1.1.4'
H H 0.0000 0.0000 'International Tables Vol C Tables 4.2.6.8 and 6.1.1.4'

loop_
_geom_angle_atom_site_label_1
_geom_angle_atom_site_label_2
_geom_angle_atom_site_label_3
_geom_angle
_geom_angle_site_symmetry_1
_geom_angle_site_symmetry_3
_geom_angle_publ_flag
C17 O10 Ti2 166.9(13) . . ?
C18 C17 O10 116.3(17) . . ?
C19 O11 Ti1 156.6(13) . . ?
C20 C19 O11 118.0(18) . . ?
O2 C1 C2 113.3(12) . . ?
O3 C3 C4 113.5(13) . . ?
O4 C5 C6 112.4(12) . . ?
O5 C7 C8 113.1(12) . . ?
O6 C9 C10 112.4(13) . . ?
O7 C11 C12 114.0(14) . . ?
O8 C13 C14 113.4(12) . . ?
O9 C15 C16 112.2(13) . . ?
C22 C21 O13 121(3) . . ?
C24 C23 O14 115.3(19) . . ?
O15 C25 C26 112.7(15) . . ?
C28 C27 O16 116.2(18) . . ?
C30 C29 O17 119(2) . . ?
Ti2 O1 Ti1 176.9(6) . . ?
C1 O2 Ti2 125.2(8) . . ?
C1 O2 Tl2 119.5(9) . . ?
Ti2 O2 Tl2 95.0(3) . . ?
C1 O2 Tl1 115.5(9) . . ?
Ti2 O2 Tl1 95.0(3) . . ?
Tl2 O2 Tl1 101.5(3) . . ?
C3 O3 Ti1 124.4(9) . . ?
C3 O3 Tl1 118.6(10) . . ?
Ti1 O3 Tl1 95.5(4) . . ?
C3 O3 Tl2 117.7(10) . . ?
Ti1 O3 Tl2 94.7(3) . . ?
Tl1 O3 Tl2 100.6(3) . . ?
C5 O4 Ti2 125.6(9) . . ?
C5 O4 Tl2 119.7(9) . . ?
Ti2 O4 Tl2 94.5(3) . . ?
C5 O4 Tl3 118.0(9) . . ?
Ti2 O4 Tl3 93.3(4) . . ?
Tl2 O4 Tl3 99.6(3) . . ?
C7 O5 Ti1 125.3(9) . . ?
C7 O5 Tl2 115.9(10) . . ?
Ti1 O5 Tl2 95.4(3) . . ?
C7 O5 Tl3 120.6(8) . . ?
Ti1 O5 Tl3 94.0(4) . . ?
Tl2 O5 Tl3 99.9(3) . . ?
C9 O6 Ti2 124.8(9) . . ?
C9 O6 Tl3 119.0(10) . . ?
Ti2 O6 Tl3 93.6(3) . . ?
C9 O6 Tl4 121.4(10) . . ?
Ti2 O6 Tl4 93.3(3) . . ?
Tl3 O6 Tl4 97.8(3) . . ?
C11 O7 Ti1 127.0(10) . . ?
C11 O7 Tl3 125.0(10) . . ?
Ti1 O7 Tl3 94.6(4) . . ?
C11 O7 Tl4 112.1(11) . . ?
Ti1 O7 Tl4 93.5(4) . . ?
Tl3 O7 Tl4 97.3(3) . . ?
C13 O8 Ti2 125.4(9) . . ?
C13 O8 Tl1 122.6(9) . . ?
Ti2 O8 Tl1 94.4(4) . . ?
C13 O8 Tl4 114.4(10) . . ?
Ti2 O8 Tl4 94.1(3) . . ?
Tl1 O8 Tl4 99.8(3) . . ?
C15 O9 Ti1 125.4(9) . . ?
C15 O9 Tl1 116.2(10) . . ?
Ti1 O9 Tl1 94.9(4) . . ?
C15 O9 Tl4 122.3(11) . . ?
Ti1 O9 Tl4 93.2(4) . . ?
Tl1 O9 Tl4 98.3(3) . . ?
Ti3 O12 Ti3 180.00(7) . 3_766 ?
C21 O13 Ti3 125.7(12) . . ?
C21 O13 Tl5 120.2(12) . . ?
Ti3 O13 Tl5 94.2(4) . . ?
C21 O13 Tl6 118.2(12) . . ?
Ti3 O13 Tl6 93.1(3) . . ?
Tl5 O13 Tl6 98.9(3) . . ?
C23 O14 Ti3 127.7(11) . 3_766 ?
C23 O14 Tl6 108.3(11) . . ?
Ti3 O14 Tl6 94.6(4) 3_766 . ?
C23 O14 Tl5 127.6(10) . . ?
Ti3 O14 Tl5 93.1(4) 3_766 . ?
Tl6 O14 Tl5 97.6(3) . . ?
C25 O15 Ti3 125.2(9) . 3_766 ?
C25 O15 Tl5 116.5(9) . 3_766 ?
Ti3 O15 Tl5 94.5(4) 3_766 3_766 ?
C25 O15 Tl6 121.3(10) . . ?
Ti3 O15 Tl6 93.8(3) 3_766 . ?
Tl5 O15 Tl6 99.4(3) 3_766 . ?
C27 O16 Ti3 127.3(10) . . ?
C27 O16 Tl6 113.2(10) . . ?
Ti3 O16 Tl6 94.2(4) . . ?
C27 O16 Tl5 122.5(10) . 3_766 ?
Ti3 O16 Tl5 94.2(4) . 3_766 ?
Tl6 O16 Tl5 99.0(3) . 3_766 ?
C29 O17 Ti3 168.9(13) . . ?
O11 Ti1 O1 178.9(5) . . ?
O11 Ti1 O7 95.0(5) . . ?
O1 Ti1 O7 84.1(4) . . ?
O11 Ti1 O5 96.6(5) . . ?
O1 Ti1 O5 83.9(4) . . ?
O7 Ti1 O5 89.4(4) . . ?
O11 Ti1 O9 94.2(5) . . ?
O1 Ti1 O9 85.2(4) . . ?
O7 Ti1 O9 90.7(4) . . ?
O5 Ti1 O9 169.1(4) . . ?
O11 Ti1 O3 95.9(5) . . ?
O1 Ti1 O3 85.0(4) . . ?
O7 Ti1 O3 169.1(4) . . ?
O5 Ti1 O3 89.6(4) . . ?
O9 Ti1 O3 88.3(4) . . ?
O11 Ti1 Tl4 123.9(4) . . ?
O1 Ti1 Tl4 55.1(3) . . ?
O7 Ti1 Tl4 51.3(3) . . ?
O5 Ti1 Tl4 121.8(3) . . ?
O9 Ti1 Tl4 51.4(3) . . ?
O3 Ti1 Tl4 121.1(3) . . ?
O11 Ti1 Tl3 124.8(4) . . ?
O1 Ti1 Tl3 55.0(3) . . ?
O7 Ti1 Tl3 50.3(3) . . ?
O5 Ti1 Tl3 50.7(3) . . ?
O9 Ti1 Tl3 122.5(3) . . ?
O3 Ti1 Tl3 122.1(3) . . ?
Tl4 Ti1 Tl3 71.33(6) . . ?
O11 Ti1 Tl1 122.9(4) . . ?
O1 Ti1 Tl1 57.4(3) . . ?
O7 Ti1 Tl1 123.1(3) . . ?
O5 Ti1 Tl1 121.7(3) . . ?
O9 Ti1 Tl1 50.1(3) . . ?
O3 Ti1 Tl1 49.4(3) . . ?
Tl4 Ti1 Tl1 71.91(6) . . ?
Tl3 Ti1 Tl1 112.37(8) . . ?
O11 Ti1 Tl2 123.7(4) . . ?
O1 Ti1 Tl2 57.3(3) . . ?
O7 Ti1 Tl2 122.5(3) . . ?
O5 Ti1 Tl2 49.7(3) . . ?
O9 Ti1 Tl2 122.3(3) . . ?
O3 Ti1 Tl2 50.2(3) . . ?
Tl4 Ti1 Tl2 112.41(8) . . ?
Tl3 Ti1 Tl2 72.33(6) . . ?
Tl1 Ti1 Tl2 72.31(6) . . ?
O10 Ti2 O1 179.1(5) . . ?
O10 Ti2 O4 95.6(5) . . ?
O1 Ti2 O4 84.9(4) . . ?
O10 Ti2 O2 94.4(5) . . ?
O1 Ti2 O2 85.0(4) . . ?
O4 Ti2 O2 89.4(4) . . ?
O10 Ti2 O8 95.1(5) . . ?
O1 Ti2 O8 84.3(4) . . ?
O4 Ti2 O8 169.2(4) . . ?
O2 Ti2 O8 89.4(4) . . ?
O10 Ti2 O6 96.6(5) . . ?
O1 Ti2 O6 84.0(4) . . ?
O4 Ti2 O6 89.8(4) . . ?
O2 Ti2 O6 169.0(4) . . ?
O8 Ti2 O6 89.3(4) . . ?
O10 Ti2 Tl3 125.6(4) . . ?
O1 Ti2 Tl3 55.2(3) . . ?
O4 Ti2 Tl3 51.2(3) . . ?
O2 Ti2 Tl3 121.9(3) . . ?
O8 Ti2 Tl3 121.4(3) . . ?
O6 Ti2 Tl3 50.5(3) . . ?
O10 Ti2 Tl4 124.9(4) . . ?
O1 Ti2 Tl4 55.2(3) . . ?
O4 Ti2 Tl4 122.5(3) . . ?
O2 Ti2 Tl4 121.4(3) . . ?
O8 Ti2 Tl4 50.2(3) . . ?
O6 Ti2 Tl4 50.9(3) . . ?
Tl3 Ti2 Tl4 71.47(6) . . ?
O10 Ti2 Tl2 122.2(4) . . ?
O1 Ti2 Tl2 57.7(3) . . ?
O4 Ti2 Tl2 50.2(3) . . ?
O2 Ti2 Tl2 49.6(3) . . ?
O8 Ti2 Tl2 122.4(3) . . ?
O6 Ti2 Tl2 123.1(3) . . ?
Tl3 Ti2 Tl2 72.66(6) . . ?
Tl4 Ti2 Tl2 112.89(8) . . ?
O10 Ti2 Tl1 121.5(4) . . ?
O1 Ti2 Tl1 57.7(3) . . ?
O4 Ti2 Tl1 122.7(3) . . ?
O2 Ti2 Tl1 49.6(3) . . ?
O8 Ti2 Tl1 50.0(3) . . ?
O6 Ti2 Tl1 122.8(3) . . ?
Tl3 Ti2 Tl1 112.90(8) . . ?
Tl4 Ti2 Tl1 72.07(6) . . ?
Tl2 Ti2 Tl1 72.66(6) . . ?
O17 Ti3 O12 179.3(4) . . ?
O17 Ti3 O16 95.4(4) . . ?
O12 Ti3 O16 84.7(3) . . ?
O17 Ti3 O14 95.3(5) . 3_766 ?
O12 Ti3 O14 85.3(3) . 3_766 ?
O16 Ti3 O14 90.6(4) . 3_766 ?
O17 Ti3 O15 95.6(4) . 3_766 ?
O12 Ti3 O15 84.3(3) . 3_766 ?
O16 Ti3 O15 169.0(4) . 3_766 ?
O14 Ti3 O15 89.0(4) 3_766 3_766 ?
O17 Ti3 O13 94.4(5) . . ?
O12 Ti3 O13 84.9(3) . . ?
O16 Ti3 O13 90.1(4) . . ?
O14 Ti3 O13 170.1(4) 3_766 . ?
O15 Ti3 O13 88.5(4) 3_766 . ?
O17 Ti3 Tl6 123.3(4) . . ?
O12 Ti3 Tl6 56.32(7) . . ?
O16 Ti3 Tl6 50.5(3) . . ?
O14 Ti3 Tl6 123.5(3) 3_766 . ?
O15 Ti3 Tl6 121.6(3) 3_766 . ?
O13 Ti3 Tl6 50.9(3) . . ?
O17 Ti3 Tl5 123.1(3) . . ?
O12 Ti3 Tl5 56.32(7) . . ?
O16 Ti3 Tl5 122.2(3) . . ?
O14 Ti3 Tl5 122.2(3) 3_766 . ?
O15 Ti3 Tl5 49.9(3) 3_766 . ?
O13 Ti3 Tl5 50.0(3) . . ?
Tl6 Ti3 Tl5 71.94(6) . . ?
O17 Ti3 Tl6 124.4(4) . 3_766 ?
O12 Ti3 Tl6 55.96(8) . 3_766 ?
O16 Ti3 Tl6 122.1(3) . 3_766 ?
O14 Ti3 Tl6 50.2(3) 3_766 3_766 ?
O15 Ti3 Tl6 50.7(3) 3_766 3_766 ?
O13 Ti3 Tl6 121.9(3) . 3_766 ?
Tl6 Ti3 Tl6 112.28(8) . 3_766 ?
Tl5 Ti3 Tl6 72.06(6) . 3_766 ?
O17 Ti3 Tl5 124.5(3) . 3_766 ?
O12 Ti3 Tl5 56.10(7) . 3_766 ?
O16 Ti3 Tl5 50.7(3) . 3_766 ?
O14 Ti3 Tl5 51.6(3) 3_766 3_766 ?
O15 Ti3 Tl5 122.1(3) 3_766 3_766 ?
O13 Ti3 Tl5 122.9(3) . 3_766 ?
Tl6 Ti3 Tl5 72.14(6) . 3_766 ?
Tl5 Ti3 Tl5 112.42(8) . 3_766 ?
Tl6 Ti3 Tl5 71.65(6) 3_766 3_766 ?
O2 Tl1 O3 79.2(3) . . ?
O2 Tl1 O8 64.6(3) . . ?
O3 Tl1 O8 112.8(3) . . ?
O2 Tl1 O9 113.0(3) . . ?
O3 Tl1 O9 63.2(3) . . ?
O8 Tl1 O9 81.1(3) . . ?
O2 Tl1 Ti2 35.35(19) . . ?
O3 Tl1 Ti2 83.7(2) . . ?
O8 Tl1 Ti2 35.6(2) . . ?
O9 Tl1 Ti2 84.7(2) . . ?
O2 Tl1 Ti1 83.48(19) . . ?
O3 Tl1 Ti1 35.1(2) . . ?
O8 Tl1 Ti1 84.2(2) . . ?
O9 Tl1 Ti1 35.0(2) . . ?
Ti2 Tl1 Ti1 67.17(7) . . ?
O2 Tl2 O5 112.3(3) . . ?
O2 Tl2 O4 64.2(3) . . ?
O5 Tl2 O4 80.6(3) . . ?
O2 Tl2 O3 78.7(3) . . ?
O5 Tl2 O3 63.8(3) . . ?
O4 Tl2 O3 112.6(3) . . ?
O2 Tl2 Ti2 35.37(19) . . ?
O5 Tl2 Ti2 83.9(2) . . ?
O4 Tl2 Ti2 35.3(2) . . ?
O3 Tl2 Ti2 83.3(2) . . ?
O2 Tl2 Ti1 83.4(2) . . ?
O5 Tl2 Ti1 34.9(2) . . ?
O4 Tl2 Ti1 84.4(2) . . ?
O3 Tl2 Ti1 35.1(2) . . ?
Ti2 Tl2 Ti1 67.14(7) . . ?
O6 Tl3 O7 82.9(3) . . ?
O6 Tl3 O5 114.0(3) . . ?
O7 Tl3 O5 63.3(3) . . ?
O6 Tl3 O4 64.2(3) . . ?
O7 Tl3 O4 114.1(3) . . ?
O5 Tl3 O4 79.9(3) . . ?
O6 Tl3 Ti2 35.9(2) . . ?
O7 Tl3 Ti2 85.4(2) . . ?
O5 Tl3 Ti2 83.87(19) . . ?
O4 Tl3 Ti2 35.5(2) . . ?
O6 Tl3 Ti1 85.6(2) . . ?
O7 Tl3 Ti1 35.1(2) . . ?
O5 Tl3 Ti1 35.3(2) . . ?
O4 Tl3 Ti1 84.48(19) . . ?
Ti2 Tl3 Ti1 67.55(7) . . ?
O8 Tl4 O6 64.4(3) . . ?
O8 Tl4 O7 114.0(3) . . ?
O6 Tl4 O7 82.0(3) . . ?
O8 Tl4 O9 80.7(3) . . ?
O6 Tl4 O9 114.5(3) . . ?
O7 Tl4 O9 63.5(3) . . ?
O8 Tl4 Ti2 35.8(2) . . ?
O6 Tl4 Ti2 35.9(2) . . ?
O7 Tl4 Ti2 84.9(2) . . ?
O9 Tl4 Ti2 84.6(2) . . ?
O8 Tl4 Ti1 84.7(2) . . ?
O6 Tl4 Ti1 85.4(2) . . ?
O7 Tl4 Ti1 35.2(2) . . ?
O9 Tl4 Ti1 35.4(2) . . ?
Ti2 Tl4 Ti1 67.56(7) . . ?
O15 Tl5 O13 64.2(3) 3_766 . ?
O15 Tl5 O16 80.9(3) 3_766 3_766 ?
O13 Tl5 O16 114.2(3) . 3_766 ?
O15 Tl5 O14 113.8(3) 3_766 . ?
O13 Tl5 O14 81.5(3) . . ?
O16 Tl5 O14 63.5(3) 3_766 . ?
O15 Tl5 Ti3 35.6(2) 3_766 . ?
O13 Tl5 Ti3 35.8(2) . . ?
O16 Tl5 Ti3 84.5(2) 3_766 . ?
O14 Tl5 Ti3 84.6(2) . . ?
O15 Tl5 Ti3 84.7(2) 3_766 3_766 ?
O13 Tl5 Ti3 85.3(2) . 3_766 ?
O16 Tl5 Ti3 35.1(2) 3_766 3_766 ?
O14 Tl5 Ti3 35.3(2) . 3_766 ?
Ti3 Tl5 Ti3 67.58(8) . 3_766 ?
O16 Tl6 O14 114.3(3) . . ?
O16 Tl6 O13 64.4(3) . . ?
O14 Tl6 O13 82.0(3) . . ?
O16 Tl6 O15 80.7(3) . . ?
O14 Tl6 O15 63.6(3) . . ?
O13 Tl6 O15 114.1(3) . . ?
O16 Tl6 Ti3 35.3(2) . . ?
O14 Tl6 Ti3 85.6(2) . . ?
O13 Tl6 Ti3 36.0(2) . . ?
O15 Tl6 Ti3 84.6(2) . . ?
O16 Tl6 Ti3 84.7(2) . 3_766 ?
O14 Tl6 Ti3 35.2(2) . 3_766 ?
O13 Tl6 Ti3 85.0(2) . 3_766 ?
O15 Tl6 Ti3 35.6(2) . 3_766 ?
Ti3 Tl6 Ti3 67.72(8) . 3_766 ?

loop_
_geom_bond_atom_site_label_1
_geom_bond_atom_site_label_2
_geom_bond_distance
_geom_bond_site_symmetry_2
_geom_bond_publ_flag
O10 C17 1.411(15) . ?
O10 Ti2 1.801(10) . ?
C17 C18 1.365(16) . ?
O11 C19 1.375(15) . ?
O11 Ti1 1.772(10) . ?
C19 C20 1.337(16) . ?
C1 O2 1.395(12) . ?
C1 C2 1.430(13) . ?
C3 O3 1.396(13) . ?
C3 C4 1.419(14) . ?
C5 O4 1.408(12) . ?
C5 C6 1.419(14) . ?
C7 O5 1.400(12) . ?
C7 C8 1.431(13) . ?
C9 O6 1.402(13) . ?
C9 C10 1.420(14) . ?
C11 O7 1.402(13) . ?
C11 C12 1.404(14) . ?
C13 O8 1.390(12) . ?
C13 C14 1.432(13) . ?
C15 O9 1.397(13) . ?
C15 C16 1.428(14) . ?
C21 C22 1.30(3) . ?
C21 O13 1.47(3) . ?
C23 C24 1.35(2) . ?
C23 O14 1.44(2) . ?
C25 O15 1.413(17) . ?
C25 C26 1.48(2) . ?
C27 C28 1.38(2) . ?
C27 O16 1.47(2) . ?
C29 C30 1.31(3) . ?
C29 O17 1.41(2) . ?
O1 Ti2 1.896(9) . ?
O1 Ti1 1.902(9) . ?
O2 Ti2 1.989(9) . ?
O2 Tl2 2.619(9) . ?
O2 Tl1 2.620(9) . ?
O3 Ti1 1.985(10) . ?
O3 Tl1 2.622(10) . ?
O3 Tl2 2.653(10) . ?
O4 Ti2 1.985(9) . ?
O4 Tl2 2.640(9) . ?
O4 Tl3 2.662(10) . ?
O5 Ti1 1.979(10) . ?
O5 Tl2 2.635(10) . ?
O5 Tl3 2.653(9) . ?
O6 Ti2 2.002(10) . ?
O6 Tl3 2.637(9) . ?
O6 Tl4 2.652(10) . ?
O7 Ti1 1.971(10) . ?
O7 Tl3 2.639(10) . ?
O7 Tl4 2.670(10) . ?
O8 Ti2 2.000(9) . ?
O8 Tl1 2.631(10) . ?
O8 Tl4 2.627(10) . ?
O9 Ti1 1.981(10) . ?
O9 Tl1 2.645(10) . ?
O9 Tl4 2.671(10) . ?
O12 Ti3 1.904(3) . ?
O12 Ti3 1.904(3) 3_766 ?
O13 Ti3 2.006(10) . ?
O13 Tl5 2.627(10) . ?
O13 Tl6 2.652(10) . ?
O14 Ti3 1.983(11) 3_766 ?
O14 Tl6 2.639(11) . ?
O14 Tl5 2.690(10) . ?
O15 Ti3 1.996(10) 3_766 ?
O15 Tl5 2.623(9) 3_766 ?
O15 Tl6 2.655(10) . ?
O16 Ti3 1.978(10) . ?
O16 Tl6 2.637(9) . ?
O16 Tl5 2.658(10) 3_766 ?
O17 Ti3 1.821(10) . ?
Ti1 Tl4 3.414(3) . ?
Ti1 Tl3 3.419(3) . ?
Ti1 Tl1 3.437(3) . ?
Ti1 Tl2 3.441(3) . ?
Ti2 Tl3 3.410(3) . ?
Ti2 Tl4 3.413(3) . ?
Ti2 Tl2 3.424(3) . ?
Ti2 Tl1 3.425(3) . ?
Ti3 O14 1.983(11) 3_766 ?
Ti3 O15 1.996(10) 3_766 ?
Ti3 Tl6 3.410(3) . ?
Ti3 Tl5 3.419(3) . ?
Ti3 Tl6 3.425(3) 3_766 ?
Ti3 Tl5 3.428(3) 3_766 ?
Tl5 O15 2.623(9) 3_766 ?
Tl5 O16 2.658(10) 3_766 ?
Tl5 Ti3 3.428(3) 3_766 ?
Tl6 Ti3 3.425(3) 3_766 ?
